data_4036560
loop_
_publ_author_name
'Essig, Sebastian'
'Menche, Dirk'

_publ_section_title
;
 Stereoselective Synthesis of Isochromanones by an Asymmetric
 Ortho-Lithiation Strategy: Synthetic Access to the Isochromanone Core of
 the Ajudazols.
;
_journal_issue 5
_journal_name_full 'The Journal of organic chemistry'
_journal_page_first 1943
_journal_page_last 1966
_journal_paper_doi 10.1021/acs.joc.5b02781
_journal_volume 81
_journal_year 2016
_chemical_formula_sum 'C28 H38 O5 Si'
_chemical_formula_weight 482.67
_chemical_name_common '54 in manuscript'
_space_group_IT_number 2
_space_group_name_Hall '-P 1'
_space_group_name_H-M_alt 'P -1'
_symmetry_cell_setting triclinic
_symmetry_space_group_name_H-M 'P -1'
_atom_sites_solution_hydrogens geom
_atom_sites_solution_primary direct
_atom_sites_solution_secondary difmap
_audit_creation_method SHELXL-97
_cell_angle_alpha 83.276(3)
_cell_angle_beta 80.259(3)
_cell_angle_gamma 78.211(3)
_cell_formula_units_Z 2
_cell_length_a 7.5558(10)
_cell_length_b 13.3993(17)
_cell_length_c 14.2195(18)
_cell_measurement_reflns_used 5889
_cell_measurement_temperature 200(2)
_cell_measurement_theta_max 22.45
_cell_measurement_theta_min 2.22
_cell_volume 1383.8(3)
_computing_cell_refinement 'Bruker SAINT'
_computing_data_collection 'Bruker APEX2'
_computing_data_reduction 'Bruker SAINT'
_computing_molecular_graphics 'Bruker SHELXTL'
_computing_publication_material 'Bruker SHELXTL'
_computing_structure_refinement 'SHELXL-97 (Sheldrick, 2008)'
_computing_structure_solution 'SHELXS-97 (Sheldrick, 2008)'
_diffrn_ambient_temperature 200(2)
_diffrn_measured_fraction_theta_full 0.972
_diffrn_measured_fraction_theta_max 0.972
_diffrn_measurement_device_type 'Bruker APEX'
_diffrn_measurement_method '\f and \w scans'
_diffrn_radiation_monochromator graphite
_diffrn_radiation_source 'fine-focus sealed tube'
_diffrn_radiation_type MoK\a
_diffrn_radiation_wavelength 0.71073
_diffrn_reflns_av_R_equivalents 0.0381
_diffrn_reflns_av_sigmaI/netI 0.0444
_diffrn_reflns_limit_h_max 8
_diffrn_reflns_limit_h_min -8
_diffrn_reflns_limit_k_max 15
_diffrn_reflns_limit_k_min -15
_diffrn_reflns_limit_l_max 16
_diffrn_reflns_limit_l_min 0
_diffrn_reflns_number 18920
_diffrn_reflns_theta_full 24.76
_diffrn_reflns_theta_max 24.76
_diffrn_reflns_theta_min 1.56
_exptl_absorpt_coefficient_mu 0.118
_exptl_absorpt_correction_T_max 0.9848
_exptl_absorpt_correction_T_min 0.8731
_exptl_absorpt_correction_type multi-scan
_exptl_absorpt_process_details
;
Sheldrick, G. M. (2008). <i>SADABS</i>. University of G\"ottingen, Germany.
;
_exptl_crystal_colour colourless
_exptl_crystal_density_diffrn 1.158
_exptl_crystal_density_method 'not measured'
_exptl_crystal_description needle
_exptl_crystal_F_000 520
_exptl_crystal_size_max 1.18
_exptl_crystal_size_mid 0.15
_exptl_crystal_size_min 0.13
_refine_diff_density_max 0.175
_refine_diff_density_min -0.227
_refine_diff_density_rms 0.046
_refine_ls_extinction_method none
_refine_ls_goodness_of_fit_ref 1.138
_refine_ls_hydrogen_treatment constr
_refine_ls_matrix_type full
_refine_ls_number_parameters 346
_refine_ls_number_reflns 4614
_refine_ls_number_restraints 5
_refine_ls_restrained_S_all 1.137
_refine_ls_R_factor_all 0.0750
_refine_ls_R_factor_gt 0.0551
_refine_ls_shift/su_max 0.000
_refine_ls_shift/su_mean 0.000
_refine_ls_structure_factor_coef Fsqd
_refine_ls_weighting_details 'calc w=1/[\s^2^(Fo^2^)+(0.0425P)^2^+0.4216P] where P=(Fo^2^+2Fc^2^)/3'
_refine_ls_weighting_scheme calc
_refine_ls_wR_factor_gt 0.1162
_refine_ls_wR_factor_ref 0.1277
_reflns_number_gt 3709
_reflns_number_total 4614
_reflns_threshold_expression >2sigma(I)
_cod_data_source_file jo5b02781_si_002.cif
_cod_data_source_block se4
_cod_depositor_comments
;
The following automatic conversions were performed:

data item '_symmetry_cell_setting' value 'Triclinic' was changed to
'triclinic' in accordance with the
/home/saulius/struct/COD-crude-data/automatic-downloads/DataCite-retrospective/ACS/depositions/lib/dictionaries/cif_core.dic
dictionary named 'cif_core.dic' version 2.4.2 last updated on
2011-04-26.

Automatic conversion script
Id: cif_fix_values 6909 2019-04-08 15:41:33Z antanas 
;
_cod_original_sg_symbol_H-M P-1
_cod_database_code 4036560

loop_
_symmetry_equiv_pos_as_xyz
'x, y, z'
'-x, -y, -z'

loop_
_atom_site_label
_atom_site_type_symbol
_atom_site_fract_x
_atom_site_fract_y
_atom_site_fract_z
_atom_site_U_iso_or_equiv
_atom_site_adp_type
_atom_site_occupancy
_atom_site_symmetry_multiplicity
_atom_site_calc_flag
_atom_site_refinement_flags
_atom_site_disorder_assembly
_atom_site_disorder_group
Si1 Si 0.30824(12) 0.25029(6) 0.47251(5) 0.0408(2) Uani 1 1 d . . .
C1 C 0.5054(5) 0.3454(2) 0.17129(19) 0.0410(7) Uani 1 1 d . . .
O1 O 0.6612(3) 0.35766(15) 0.15082(15) 0.0518(6) Uani 1 1 d . . .
O2 O 0.4614(3) 0.25159(14) 0.17112(13) 0.0460(5) Uani 1 1 d . . .
C2 C 0.3342(4) 0.4187(2) 0.19739(17) 0.0350(6) Uani 1 1 d . . .
C3 C 0.3018(4) 0.5245(2) 0.20457(17) 0.0366(7) Uani 1 1 d . . .
O3 O 0.4420(3) 0.57913(14) 0.18875(12) 0.0416(5) Uani 1 1 d . . .
C4 C 0.1225(5) 0.5756(2) 0.22946(18) 0.0422(7) Uani 1 1 d . . .
C5 C -0.0176(5) 0.5195(2) 0.24425(19) 0.0482(8) Uani 1 1 d . . .
H5 H -0.1399 0.5547 0.2597 0.058 Uiso 1 1 calc R . .
C6 C 0.0126(5) 0.4152(2) 0.2376(2) 0.0476(8) Uani 1 1 d . . .
H6 H -0.0857 0.3790 0.2482 0.057 Uiso 1 1 calc R . .
C7 C 0.1914(4) 0.3657(2) 0.21503(18) 0.0386(7) Uani 1 1 d . . .
C8 C 0.2689(5) 0.2542(2) 0.2064(2) 0.0452(7) Uani 1 1 d . A .
H8 H 0.2103 0.2274 0.1591 0.054 Uiso 1 1 calc R . .
C9 C 0.2479(5) 0.1900(2) 0.30290(19) 0.0451(7) Uani 1 1 d . . .
H9 H 0.1193 0.2140 0.3336 0.054 Uiso 0.481(18) 1 calc PR A 1
H9B H 0.1173 0.2030 0.3340 0.054 Uiso 0.519(18) 1 calc PR A 2
O9 O 0.3593(3) 0.21990(13) 0.36098(12) 0.0418(5) Uani 1 1 d . A .
C10 C 0.269(3) 0.082(2) 0.3041(18) 0.055(5) Uani 0.481(18) 1 d PD A 1
H10 H 0.2626 0.0551 0.3730 0.066 Uiso 0.481(18) 1 calc PR A 1
C11 C 0.121(2) 0.0445(9) 0.2669(10) 0.073(4) Uani 0.481(18) 1 d PD A 1
H11 H -0.0002 0.0630 0.2987 0.087 Uiso 0.481(18) 1 calc PR A 1
C12 C 0.145(3) -0.0107(13) 0.1953(10) 0.100(6) Uani 0.481(18) 1 d PD A 1
H12A H 0.2647 -0.0311 0.1614 0.120 Uiso 0.481(18) 1 calc PR A 1
H12B H 0.0438 -0.0309 0.1768 0.120 Uiso 0.481(18) 1 calc PR A 1
C13 C 0.462(3) 0.0368(18) 0.255(2) 0.062(5) Uani 0.481(18) 1 d PD A 1
H13A H 0.4770 -0.0378 0.2579 0.093 Uiso 0.481(18) 1 calc PR A 1
H13B H 0.5535 0.0543 0.2890 0.093 Uiso 0.481(18) 1 calc PR A 1
H13C H 0.4798 0.0652 0.1886 0.093 Uiso 0.481(18) 1 calc PR A 1
C10B C 0.318(3) 0.0667(15) 0.2893(14) 0.048(5) Uani 0.519(18) 1 d PD A 2
H10B H 0.2858 0.0291 0.3528 0.057 Uiso 0.519(18) 1 calc PR A 2
C11B C 0.210(2) 0.0372(8) 0.2210(9) 0.070(4) Uani 0.519(18) 1 d PD A 2
H11B H 0.2379 0.0594 0.1552 0.084 Uiso 0.519(18) 1 calc PR A 2
C12B C 0.081(2) -0.0159(14) 0.2439(14) 0.113(6) Uani 0.519(18) 1 d PD A 2
H12C H 0.0477 -0.0397 0.3088 0.135 Uiso 0.519(18) 1 calc PR A 2
H12D H 0.0192 -0.0309 0.1958 0.135 Uiso 0.519(18) 1 calc PR A 2
C13B C 0.526(3) 0.034(2) 0.260(2) 0.070(5) Uani 0.519(18) 1 d PD A 2
H13D H 0.5906 0.0543 0.3063 0.105 Uiso 0.519(18) 1 calc PR A 2
H13E H 0.5628 0.0669 0.1962 0.105 Uiso 0.519(18) 1 calc PR A 2
H13F H 0.5569 -0.0406 0.2576 0.105 Uiso 0.519(18) 1 calc PR A 2
C14 C 0.1237(5) 0.3643(2) 0.4832(2) 0.0593(9) Uani 1 1 d . . .
H14A H 0.1632 0.4220 0.4419 0.089 Uiso 1 1 calc R . .
H14B H 0.0960 0.3816 0.5498 0.089 Uiso 1 1 calc R . .
H14C H 0.0140 0.3498 0.4635 0.089 Uiso 1 1 calc R . .
C15 C 0.2351(6) 0.1402(3) 0.5514(2) 0.0688(11) Uani 1 1 d . . .
H15A H 0.3332 0.0799 0.5453 0.103 Uiso 1 1 calc R . .
H15B H 0.1250 0.1255 0.5324 0.103 Uiso 1 1 calc R . .
H15C H 0.2085 0.1575 0.6181 0.103 Uiso 1 1 calc R . .
C16 C 0.5268(5) 0.2785(2) 0.4987(2) 0.0532(8) Uani 1 1 d . . .
C17 C 0.6793(6) 0.1832(3) 0.4880(4) 0.1043(16) Uani 1 1 d . . .
H17A H 0.6441 0.1268 0.5328 0.156 Uiso 1 1 calc R . .
H17B H 0.7929 0.1987 0.5020 0.156 Uiso 1 1 calc R . .
H17C H 0.6980 0.1635 0.4223 0.156 Uiso 1 1 calc R . .
C18 C 0.5013(6) 0.3093(3) 0.6014(3) 0.0936(14) Uani 1 1 d . . .
H18A H 0.4044 0.3700 0.6090 0.140 Uiso 1 1 calc R . .
H18B H 0.6159 0.3247 0.6142 0.140 Uiso 1 1 calc R . .
H18C H 0.4674 0.2529 0.6466 0.140 Uiso 1 1 calc R . .
C19 C 0.5815(6) 0.3673(3) 0.4294(3) 0.0779(12) Uani 1 1 d . . .
H19A H 0.4840 0.4278 0.4366 0.117 Uiso 1 1 calc R . .
H19B H 0.6008 0.3481 0.3635 0.117 Uiso 1 1 calc R . .
H19C H 0.6948 0.3828 0.4439 0.117 Uiso 1 1 calc R . .
C20 C 0.0834(5) 0.6892(2) 0.2386(2) 0.0550(9) Uani 1 1 d . . .
H20A H -0.0486 0.7151 0.2432 0.082 Uiso 1 1 calc R . .
H20B H 0.1470 0.7236 0.1822 0.082 Uiso 1 1 calc R . .
H20C H 0.1261 0.7027 0.2963 0.082 Uiso 1 1 calc R . .
C21 C 0.5174(5) 0.5919(2) 0.08845(18) 0.0489(8) Uani 1 1 d . . .
H21A H 0.4173 0.6179 0.0500 0.059 Uiso 1 1 calc R . .
H21B H 0.5833 0.5250 0.0665 0.059 Uiso 1 1 calc R . .
C22 C 0.6464(4) 0.6657(2) 0.07417(18) 0.0399(7) Uani 1 1 d . . .
C23 C 0.5893(5) 0.7641(2) 0.1038(2) 0.0532(8) Uani 1 1 d . . .
H23 H 0.4696 0.7835 0.1377 0.064 Uiso 1 1 calc R . .
C24 C 0.7047(5) 0.8334(2) 0.0844(2) 0.0575(9) Uani 1 1 d . . .
H24 H 0.6640 0.9003 0.1050 0.069 Uiso 1 1 calc R . .
C25 C 0.8797(4) 0.8067(2) 0.0352(2) 0.0431(7) Uani 1 1 d . . .
C26 C 0.9386(4) 0.7094(2) 0.00538(19) 0.0421(7) Uani 1 1 d . . .
H26 H 1.0581 0.6900 -0.0287 0.051 Uiso 1 1 calc R . .
C27 C 0.8208(4) 0.6408(2) 0.02588(18) 0.0405(7) Uani 1 1 d . . .
H27 H 0.8619 0.5736 0.0058 0.049 Uiso 1 1 calc R . .
O28 O 0.9822(3) 0.88188(15) 0.02102(16) 0.0605(6) Uani 1 1 d . . .
C28 C 1.1606(5) 0.8601(2) -0.0335(3) 0.0647(10) Uani 1 1 d . . .
H28A H 1.2188 0.9200 -0.0388 0.097 Uiso 1 1 calc R . .
H28B H 1.1508 0.8440 -0.0977 0.097 Uiso 1 1 calc R . .
H28C H 1.2347 0.8015 -0.0015 0.097 Uiso 1 1 calc R . .

loop_
_atom_site_aniso_label
_atom_site_aniso_U_11
_atom_site_aniso_U_22
_atom_site_aniso_U_33
_atom_site_aniso_U_23
_atom_site_aniso_U_13
_atom_site_aniso_U_12
Si1 0.0371(5) 0.0457(5) 0.0385(4) -0.0027(3) -0.0060(4) -0.0056(4)
C1 0.046(2) 0.0415(16) 0.0341(15) -0.0040(12) -0.0069(14) -0.0046(16)
O1 0.0371(14) 0.0571(13) 0.0578(13) -0.0121(10) 0.0016(11) -0.0043(11)
O2 0.0522(14) 0.0403(11) 0.0440(11) -0.0078(8) -0.0033(10) -0.0063(10)
C2 0.0335(17) 0.0395(15) 0.0314(13) -0.0024(11) -0.0061(12) -0.0052(14)
C3 0.0400(19) 0.0427(16) 0.0284(13) -0.0021(11) -0.0073(13) -0.0092(15)
O3 0.0496(14) 0.0460(11) 0.0321(9) -0.0067(8) -0.0027(9) -0.0167(10)
C4 0.045(2) 0.0465(16) 0.0325(14) -0.0017(12) -0.0104(14) 0.0009(16)
C5 0.0342(19) 0.063(2) 0.0420(16) -0.0013(14) -0.0061(14) 0.0033(16)
C6 0.040(2) 0.061(2) 0.0445(16) 0.0027(14) -0.0113(15) -0.0147(17)
C7 0.0397(19) 0.0450(16) 0.0328(14) 0.0000(12) -0.0118(13) -0.0083(15)
C8 0.051(2) 0.0466(16) 0.0440(16) -0.0042(13) -0.0150(15) -0.0173(16)
C9 0.051(2) 0.0434(17) 0.0462(16) 0.0007(13) -0.0143(15) -0.0168(15)
O9 0.0434(13) 0.0483(11) 0.0386(10) -0.0071(8) -0.0095(9) -0.0151(10)
C10 0.066(10) 0.047(10) 0.052(6) -0.018(5) -0.015(8) -0.001(8)
C11 0.097(10) 0.064(7) 0.068(8) -0.010(5) -0.017(6) -0.034(7)
C12 0.143(17) 0.053(8) 0.117(12) -0.025(8) -0.044(10) -0.018(9)
C13 0.076(13) 0.033(6) 0.070(8) -0.010(5) -0.019(11) 0.017(9)
C10B 0.075(11) 0.018(5) 0.050(8) -0.005(5) -0.017(8) -0.001(8)
C11B 0.119(10) 0.040(5) 0.063(7) -0.002(5) -0.030(7) -0.031(6)
C12B 0.132(14) 0.101(10) 0.131(14) 0.007(11) -0.035(11) -0.079(9)
C13B 0.072(11) 0.066(7) 0.063(7) -0.008(5) -0.020(8) 0.020(8)
C14 0.051(2) 0.065(2) 0.0570(19) -0.0116(15) -0.0070(17) 0.0023(18)
C15 0.082(3) 0.067(2) 0.055(2) 0.0055(16) -0.0050(19) -0.018(2)
C16 0.045(2) 0.069(2) 0.0507(18) -0.0145(15) -0.0147(16) -0.0093(18)
C17 0.048(3) 0.103(3) 0.165(5) -0.036(3) -0.045(3) 0.016(3)
C18 0.098(4) 0.134(4) 0.065(2) -0.024(2) -0.033(2) -0.033(3)
C19 0.065(3) 0.104(3) 0.079(3) -0.007(2) -0.017(2) -0.045(2)
C20 0.060(2) 0.0478(17) 0.0505(17) -0.0071(14) -0.0097(17) 0.0076(17)
C21 0.064(2) 0.0544(18) 0.0309(14) -0.0059(12) -0.0017(15) -0.0207(17)
C22 0.050(2) 0.0387(15) 0.0321(14) -0.0008(11) -0.0080(14) -0.0101(15)
C23 0.050(2) 0.0474(18) 0.0599(19) -0.0162(14) 0.0036(16) -0.0063(17)
C24 0.061(2) 0.0399(17) 0.070(2) -0.0219(15) 0.0088(18) -0.0107(17)
C25 0.047(2) 0.0378(16) 0.0452(16) -0.0068(12) -0.0041(14) -0.0096(15)
C26 0.044(2) 0.0404(16) 0.0396(15) -0.0037(12) -0.0049(14) -0.0025(14)
C27 0.049(2) 0.0334(15) 0.0378(14) -0.0039(11) -0.0085(14) -0.0026(14)
O28 0.0557(16) 0.0481(12) 0.0784(15) -0.0201(11) 0.0096(12) -0.0193(12)
C28 0.051(2) 0.057(2) 0.084(2) -0.0076(17) 0.0053(19) -0.0187(18)

loop_
_atom_type_symbol
_atom_type_description
_atom_type_scat_dispersion_real
_atom_type_scat_dispersion_imag
_atom_type_scat_source
C C 0.0033 0.0016 'International Tables Vol C Tables 4.2.6.8 and 6.1.1.4'
H H 0.0000 0.0000 'International Tables Vol C Tables 4.2.6.8 and 6.1.1.4'
O O 0.0106 0.0060 'International Tables Vol C Tables 4.2.6.8 and 6.1.1.4'
Si Si 0.0817 0.0704 'International Tables Vol C Tables 4.2.6.8 and 6.1.1.4'

loop_
_geom_angle_atom_site_label_1
_geom_angle_atom_site_label_2
_geom_angle_atom_site_label_3
_geom_angle
O9 Si1 C14 110.62(12)
O9 Si1 C15 109.44(13)
C14 Si1 C15 109.83(17)
O9 Si1 C16 103.55(12)
C14 Si1 C16 110.90(16)
C15 Si1 C16 112.36(17)
O1 C1 O2 121.2(3)
O1 C1 C2 131.0(3)
O2 C1 C2 107.8(3)
C1 O2 C8 110.9(2)
C7 C2 C3 120.7(3)
C7 C2 C1 108.3(2)
C3 C2 C1 131.0(3)
O3 C3 C4 119.2(2)
O3 C3 C2 122.0(3)
C4 C3 C2 118.8(3)
C3 O3 C21 112.6(2)
C5 C4 C3 118.5(3)
C5 C4 C20 121.4(3)
C3 C4 C20 120.1(3)
C6 C5 C4 123.2(3)
C6 C5 H5 118.4
C4 C5 H5 118.4
C7 C6 C5 117.3(3)
C7 C6 H6 121.3
C5 C6 H6 121.3
C6 C7 C2 121.4(3)
C6 C7 C8 130.1(3)
C2 C7 C8 108.4(3)
O2 C8 C7 104.0(2)
O2 C8 C9 109.6(2)
C7 C8 C9 112.5(2)
O2 C8 H8 110.2
C7 C8 H8 110.2
C9 C8 H8 110.2
O9 C9 C10 112.9(8)
O9 C9 C8 107.4(2)
C10 C9 C8 119.2(11)
O9 C9 C10B 108.3(5)
C10 C9 C10B 13.3(15)
C8 C9 C10B 111.1(7)
O9 C9 H9 105.4
C10 C9 H9 105.4
C8 C9 H9 105.4
C10B C9 H9 118.5
O9 C9 H9B 110.0
C10 C9 H9B 96.8
C8 C9 H9B 110.0
C10B C9 H9B 110.0
H9 C9 H9B 8.6
C9 O9 Si1 129.21(19)
C9 C10 C11 115.6(16)
C9 C10 C13 109.9(18)
C11 C10 C13 112.7(13)
C9 C10 H10 106.0
C11 C10 H10 106.0
C13 C10 H10 106.0
C12 C11 C10 125.8(19)
C12 C11 H11 117.1
C10 C11 H11 117.1
C11 C12 H12A 120.0
C11 C12 H12B 120.0
H12A C12 H12B 120.0
C10 C13 H13A 109.5
C10 C13 H13B 109.5
H13A C13 H13B 109.5
C10 C13 H13C 109.5
H13A C13 H13C 109.5
H13B C13 H13C 109.5
C11B C10B C13B 112.5(12)
C11B C10B C9 108.1(12)
C13B C10B C9 114.9(14)
C11B C10B H10B 107.0
C13B C10B H10B 107.0
C9 C10B H10B 107.0
C12B C11B C10B 125.9(17)
C12B C11B H11B 117.1
C10B C11B H11B 117.1
C11B C12B H12C 120.0
C11B C12B H12D 120.0
H12C C12B H12D 120.0
C10B C13B H13D 109.5
C10B C13B H13E 109.5
H13D C13B H13E 109.5
C10B C13B H13F 109.5
H13D C13B H13F 109.5
H13E C13B H13F 109.5
Si1 C14 H14A 109.5
Si1 C14 H14B 109.5
H14A C14 H14B 109.5
Si1 C14 H14C 109.5
H14A C14 H14C 109.5
H14B C14 H14C 109.5
Si1 C15 H15A 109.5
Si1 C15 H15B 109.5
H15A C15 H15B 109.5
Si1 C15 H15C 109.5
H15A C15 H15C 109.5
H15B C15 H15C 109.5
C19 C16 C18 108.5(3)
C19 C16 C17 109.8(3)
C18 C16 C17 108.8(3)
C19 C16 Si1 109.5(2)
C18 C16 Si1 110.1(3)
C17 C16 Si1 110.1(2)
C16 C17 H17A 109.5
C16 C17 H17B 109.5
H17A C17 H17B 109.5
C16 C17 H17C 109.5
H17A C17 H17C 109.5
H17B C17 H17C 109.5
C16 C18 H18A 109.5
C16 C18 H18B 109.5
H18A C18 H18B 109.5
C16 C18 H18C 109.5
H18A C18 H18C 109.5
H18B C18 H18C 109.5
C16 C19 H19A 109.5
C16 C19 H19B 109.5
H19A C19 H19B 109.5
C16 C19 H19C 109.5
H19A C19 H19C 109.5
H19B C19 H19C 109.5
C4 C20 H20A 109.5
C4 C20 H20B 109.5
H20A C20 H20B 109.5
C4 C20 H20C 109.5
H20A C20 H20C 109.5
H20B C20 H20C 109.5
O3 C21 C22 109.9(2)
O3 C21 H21A 109.7
C22 C21 H21A 109.7
O3 C21 H21B 109.7
C22 C21 H21B 109.7
H21A C21 H21B 108.2
C27 C22 C23 117.9(3)
C27 C22 C21 121.0(2)
C23 C22 C21 121.0(3)
C24 C23 C22 120.5(3)
C24 C23 H23 119.8
C22 C23 H23 119.8
C23 C24 C25 120.7(3)
C23 C24 H24 119.6
C25 C24 H24 119.6
O28 C25 C26 125.2(3)
O28 C25 C24 115.3(2)
C26 C25 C24 119.6(3)
C27 C26 C25 118.8(3)
C27 C26 H26 120.6
C25 C26 H26 120.6
C22 C27 C26 122.6(3)
C22 C27 H27 118.7
C26 C27 H27 118.7
C25 O28 C28 117.6(2)
O28 C28 H28A 109.5
O28 C28 H28B 109.5
H28A C28 H28B 109.5
O28 C28 H28C 109.5
H28A C28 H28C 109.5
H28B C28 H28C 109.5

loop_
_geom_bond_atom_site_label_1
_geom_bond_atom_site_label_2
_geom_bond_distance
Si1 O9 1.6461(18)
Si1 C14 1.847(3)
Si1 C15 1.864(3)
Si1 C16 1.872(3)
C1 O1 1.203(3)
C1 O2 1.365(3)
C1 C2 1.476(4)
O2 C8 1.451(4)
C2 C7 1.382(4)
C2 C3 1.401(4)
C3 O3 1.380(3)
C3 C4 1.394(4)
O3 C21 1.448(3)
C4 C5 1.394(4)
C4 C20 1.507(4)
C5 C6 1.381(4)
C5 H5 0.9500
C6 C7 1.380(4)
C6 H6 0.9500
C7 C8 1.501(4)
C8 C9 1.533(4)
C8 H8 1.0000
C9 O9 1.414(3)
C9 C10 1.42(2)
C9 C10B 1.65(2)
C9 H9 1.0000
C9 H9B 1.0000
C10 C11 1.506(13)
C10 C13 1.541(14)
C10 H10 1.0000
C11 C12 1.294(13)
C11 H11 0.9500
C12 H12A 0.9500
C12 H12B 0.9500
C13 H13A 0.9800
C13 H13B 0.9800
C13 H13C 0.9800
C10B C11B 1.507(12)
C10B C13B 1.540(12)
C10B H10B 1.0000
C11B C12B 1.297(12)
C11B H11B 0.9500
C12B H12C 0.9500
C12B H12D 0.9500
C13B H13D 0.9800
C13B H13E 0.9800
C13B H13F 0.9800
C14 H14A 0.9800
C14 H14B 0.9800
C14 H14C 0.9800
C15 H15A 0.9800
C15 H15B 0.9800
C15 H15C 0.9800
C16 C19 1.532(5)
C16 C18 1.534(4)
C16 C17 1.538(5)
C17 H17A 0.9800
C17 H17B 0.9800
C17 H17C 0.9800
C18 H18A 0.9800
C18 H18B 0.9800
C18 H18C 0.9800
C19 H19A 0.9800
C19 H19B 0.9800
C19 H19C 0.9800
C20 H20A 0.9800
C20 H20B 0.9800
C20 H20C 0.9800
C21 C22 1.501(4)
C21 H21A 0.9900
C21 H21B 0.9900
C22 C27 1.374(4)
C22 C23 1.392(4)
C23 C24 1.374(4)
C23 H23 0.9500
C24 C25 1.385(4)
C24 H24 0.9500
C25 O28 1.368(3)
C25 C26 1.381(4)
C26 C27 1.381(4)
C26 H26 0.9500
C27 H27 0.9500
O28 C28 1.430(4)
C28 H28A 0.9800
C28 H28B 0.9800
C28 H28C 0.9800

loop_
_geom_torsion_atom_site_label_1
_geom_torsion_atom_site_label_2
_geom_torsion_atom_site_label_3
_geom_torsion_atom_site_label_4
_geom_torsion
O1 C1 O2 C8 174.8(3)
C2 C1 O2 C8 -6.4(3)
O1 C1 C2 C7 -179.6(3)
O2 C1 C2 C7 1.7(3)
O1 C1 C2 C3 1.2(5)
O2 C1 C2 C3 -177.5(2)
C7 C2 C3 O3 179.0(2)
C1 C2 C3 O3 -1.9(4)
C7 C2 C3 C4 -0.3(4)
C1 C2 C3 C4 178.8(3)
C4 C3 O3 C21 -107.7(3)
C2 C3 O3 C21 73.0(3)
O3 C3 C4 C5 179.4(2)
C2 C3 C4 C5 -1.3(4)
O3 C3 C4 C20 0.1(4)
C2 C3 C4 C20 179.5(2)
C3 C4 C5 C6 1.5(4)
C20 C4 C5 C6 -179.3(3)
C4 C5 C6 C7 -0.1(4)
C5 C6 C7 C2 -1.6(4)
C5 C6 C7 C8 177.3(3)
C3 C2 C7 C6 1.8(4)
C1 C2 C7 C6 -177.5(2)
C3 C2 C7 C8 -177.3(2)
C1 C2 C7 C8 3.4(3)
C1 O2 C8 C7 8.2(3)
C1 O2 C8 C9 -112.3(2)
C6 C7 C8 O2 174.1(3)
C2 C7 C8 O2 -6.9(3)
C6 C7 C8 C9 -67.4(4)
C2 C7 C8 C9 111.6(3)
O2 C8 C9 O9 48.6(3)
C7 C8 C9 O9 -66.5(3)
O2 C8 C9 C10 -81.3(9)
C7 C8 C9 C10 163.5(9)
O2 C8 C9 C10B -69.7(6)
C7 C8 C9 C10B 175.1(6)
C10 C9 O9 Si1 -95.0(12)
C8 C9 O9 Si1 131.5(2)
C10B C9 O9 Si1 -108.4(8)
C14 Si1 O9 C9 -62.0(2)
C15 Si1 O9 C9 59.1(3)
C16 Si1 O9 C9 179.1(2)
O9 C9 C10 C11 164.0(14)
C8 C9 C10 C11 -69(2)
C10B C9 C10 C11 -123(7)
O9 C9 C10 C13 -67.1(17)
C8 C9 C10 C13 60.4(17)
C10B C9 C10 C13 5(5)
C9 C10 C11 C12 121(2)
C13 C10 C11 C12 -7(3)
O9 C9 C10B C11B -175.5(10)
C10 C9 C10B C11B 72(5)
C8 C9 C10B C11B -57.7(13)
O9 C9 C10B C13B -48.9(16)
C10 C9 C10B C13B -161(7)
C8 C9 C10B C13B 68.9(15)
C13B C10B C11B C12B 126(2)
C9 C10B C11B C12B -106(2)
O9 Si1 C16 C19 60.3(2)
C14 Si1 C16 C19 -58.3(3)
C15 Si1 C16 C19 178.3(2)
O9 Si1 C16 C18 179.6(2)
C14 Si1 C16 C18 60.9(3)
C15 Si1 C16 C18 -62.4(3)
O9 Si1 C16 C17 -60.5(3)
C14 Si1 C16 C17 -179.1(3)
C15 Si1 C16 C17 57.5(3)
C3 O3 C21 C22 170.7(2)
O3 C21 C22 C27 128.1(3)
O3 C21 C22 C23 -56.2(4)
C27 C22 C23 C24 0.3(4)
C21 C22 C23 C24 -175.5(3)
C22 C23 C24 C25 0.0(5)
C23 C24 C25 O28 -179.4(3)
C23 C24 C25 C26 0.0(5)
O28 C25 C26 C27 179.1(3)
C24 C25 C26 C27 -0.2(4)
C23 C22 C27 C26 -0.6(4)
C21 C22 C27 C26 175.2(3)
C25 C26 C27 C22 0.6(4)
C26 C25 O28 C28 3.6(4)
C24 C25 O28 C28 -177.0(3)
